data_7063816
loop_
_publ_author_name
'Brocha Silalahi, Rhone P.'
'Kuo, Yu-Te'
'Chiu, Tzu-Hao'
'Pillay, Michael N.'
'Liu, C. W.'

_publ_section_title
;
 Chalcogenide-centered Cu11 clusters heteroleptically passivated by
 dichalcogenolates and iodo ligands
;
_journal_issue 23
_journal_name_full 'New Journal of Chemistry'
_journal_page_first 9965
_journal_page_last 9972
_journal_paper_doi 10.1039/D5NJ01571E
_journal_volume 49
_journal_year 2025
_chemical_formula_sum 'C54 H108 Cu11 I3 N6 S13'
_chemical_formula_weight 2337.88
_space_group_crystal_system monoclinic
_space_group_IT_number 14
_space_group_name_Hall '-P 2ybc'
_space_group_name_H-M_alt 'P 1 21/c 1'
_atom_sites_solution_hydrogens geom
_audit_creation_method SHELXL-2014/7
_audit_update_record
;
2025-03-20 deposited with the CCDC.	2025-05-21 downloaded from the CCDC.
;
_cell_angle_alpha 90
_cell_angle_beta 97.0632(6)
_cell_angle_gamma 90
_cell_formula_units_Z 4
_cell_length_a 13.5271(4)
_cell_length_b 14.2651(4)
_cell_length_c 42.8420(11)
_cell_measurement_reflns_used 9701
_cell_measurement_temperature 150(2)
_cell_measurement_theta_max 26.36
_cell_measurement_theta_min 2.18
_cell_volume 8204.3(4)
_computing_cell_refinement 'Bruker SAINT'
_computing_data_collection 'Bruker APEX2'
_computing_data_reduction 'Bruker SAINT'
_computing_molecular_graphics 'Bruker SHELXTL'
_computing_publication_material 'Bruker SHELXTL'
_computing_structure_refinement 'SHELXL-2014/7 (Sheldrick, 2014)'
_computing_structure_solution 'SHELXS-97 (Sheldrick 2008)'
_diffrn_ambient_temperature 150(2)
_diffrn_measured_fraction_theta_full 0.996
_diffrn_measured_fraction_theta_max 0.992
_diffrn_measurement_device_type 'Bruker APEX-II CCD'
_diffrn_measurement_method '\f and \w scans'
_diffrn_radiation_type MoK\a
_diffrn_radiation_wavelength 0.71073
_diffrn_reflns_av_R_equivalents 0.0231
_diffrn_reflns_av_unetI/netI 0.0248
_diffrn_reflns_Laue_measured_fraction_full 0.996
_diffrn_reflns_Laue_measured_fraction_max 0.992
_diffrn_reflns_limit_h_max 16
_diffrn_reflns_limit_h_min -11
_diffrn_reflns_limit_k_max 17
_diffrn_reflns_limit_k_min -17
_diffrn_reflns_limit_l_max 53
_diffrn_reflns_limit_l_min -53
_diffrn_reflns_number 53741
_diffrn_reflns_point_group_measured_fraction_full 0.996
_diffrn_reflns_point_group_measured_fraction_max 0.992
_diffrn_reflns_theta_full 25.242
_diffrn_reflns_theta_max 26.391
_diffrn_reflns_theta_min 1.506
_exptl_absorpt_coefficient_mu 4.285
_exptl_absorpt_correction_T_max 0.7454
_exptl_absorpt_correction_T_min 0.6943
_exptl_absorpt_correction_type multi-scan
_exptl_absorpt_process_details SADABS
_exptl_crystal_colour orange
_exptl_crystal_density_diffrn 1.893
_exptl_crystal_description block
_exptl_crystal_F_000 4640
_exptl_crystal_size_max 0.200
_exptl_crystal_size_mid 0.180
_exptl_crystal_size_min 0.110
_refine_diff_density_max 1.719
_refine_diff_density_min -1.610
_refine_diff_density_rms 0.145
_refine_ls_extinction_method none
_refine_ls_goodness_of_fit_ref 1.092
_refine_ls_hydrogen_treatment constr
_refine_ls_matrix_type full
_refine_ls_number_parameters 865
_refine_ls_number_reflns 16673
_refine_ls_number_restraints 536
_refine_ls_restrained_S_all 1.095
_refine_ls_R_factor_all 0.0582
_refine_ls_R_factor_gt 0.0490
_refine_ls_shift/su_max 0.001
_refine_ls_shift/su_mean 0.000
_refine_ls_structure_factor_coef Fsqd
_refine_ls_weighting_details 'w=1/[\s^2^(Fo^2^)+(0.0425P)^2^+71.7451P] where P=(Fo^2^+2Fc^2^)/3'
_refine_ls_weighting_scheme calc
_refine_ls_wR_factor_gt 0.1199
_refine_ls_wR_factor_ref 0.1254
_reflns_Friedel_coverage 0.000
_reflns_number_gt 14391
_reflns_number_total 16673
_reflns_threshold_expression 'I > 2\s(I)'
_cod_data_source_file d5nj01571e2.cif
_cod_data_source_block 1
_cod_depositor_comments 'Adding full bibliography for 7063816--7063818.cif.'
_cod_original_sg_symbol_H-M 'P 21/c'
_cod_database_code 7063816
_shelx_shelxl_version_number 2014/7
_shelx_space_group_comment
; 
The symmetry employed for this shelxl refinement is uniquely defined 
by the following loop, which should always be used as a source of 
symmetry information in preference to the above space-group names. 
They are only intended as comments. 
;
_shelx_estimated_absorpt_t_min 0.481
_shelx_estimated_absorpt_t_max 0.650

loop_
_space_group_symop_operation_xyz
'x, y, z'
'-x, y+1/2, -z+1/2'
'-x, -y, -z'
'x, -y-1/2, z-1/2'

loop_
_atom_site_label
_atom_site_type_symbol
_atom_site_fract_x
_atom_site_fract_y
_atom_site_fract_z
_atom_site_U_iso_or_equiv
_atom_site_adp_type
_atom_site_occupancy
_atom_site_site_symmetry_order
_atom_site_calc_flag
_atom_site_refinement_flags_posn
_atom_site_refinement_flags_adp
_atom_site_refinement_flags_occupancy
_atom_site_disorder_assembly
_atom_site_disorder_group
C1 C 0.4683(4) 0.6263(5) 0.21079(14) 0.0283(13) Uani 1 1 d . U . . .
C2 C 0.5260(6) 0.6751(5) 0.26517(15) 0.0415(16) Uani 1 1 d . U . . .
H2A H 0.4597 0.6559 0.2704 0.050 Uiso 1 1 calc R U . . .
H2B H 0.5417 0.7374 0.2748 0.050 Uiso 1 1 calc R U . . .
C3 C 0.6036(7) 0.6046(6) 0.27891(17) 0.0515(19) Uani 1 1 d . U . . .
H3A H 0.5838 0.5414 0.2709 0.062 Uiso 1 1 calc R U . . .
H3B H 0.6682 0.6201 0.2716 0.062 Uiso 1 1 calc R U . . .
C4 C 0.6170(10) 0.6023(7) 0.31461(19) 0.077(3) Uani 1 1 d . U . . .
H4A H 0.6379 0.6652 0.3226 0.092 Uiso 1 1 calc R U . . .
H4B H 0.5520 0.5880 0.3219 0.092 Uiso 1 1 calc R U . . .
C5 C 0.6916(13) 0.5320(9) 0.3282(3) 0.119(5) Uani 1 1 d . U . . .
H5A H 0.6703 0.4692 0.3210 0.179 Uiso 1 1 calc R U . . .
H5B H 0.6972 0.5344 0.3512 0.179 Uiso 1 1 calc R U . . .
H5C H 0.7565 0.5462 0.3213 0.179 Uiso 1 1 calc R U . . .
C6 C 0.5874(5) 0.7558(5) 0.22002(15) 0.0343(14) Uani 1 1 d . U . . .
H6A H 0.6105 0.7364 0.1999 0.041 Uiso 1 1 calc R U . . .
H6B H 0.6468 0.7632 0.2358 0.041 Uiso 1 1 calc R U . . .
C7 C 0.5339(5) 0.8501(5) 0.21534(16) 0.0391(15) Uani 1 1 d . U . . .
H7A H 0.4700 0.8412 0.2017 0.047 Uiso 1 1 calc R U . . .
H7B H 0.5187 0.8738 0.2359 0.047 Uiso 1 1 calc R U . . .
C8 C 0.5962(6) 0.9214(6) 0.20060(18) 0.0481(18) Uani 1 1 d . U . . .
H8A H 0.5681 0.9846 0.2033 0.058 Uiso 1 1 calc R U . . .
H8B H 0.6646 0.9205 0.2119 0.058 Uiso 1 1 calc R U . . .
C9 C 0.6015(10) 0.9047(8) 0.1662(2) 0.081(3) Uani 1 1 d . U . . .
H9A H 0.6345 0.8446 0.1634 0.122 Uiso 1 1 calc R U . . .
H9B H 0.6395 0.9553 0.1578 0.122 Uiso 1 1 calc R U . . .
H9C H 0.5340 0.9032 0.1549 0.122 Uiso 1 1 calc R U . . .
C10 C 0.2054(5) 0.8380(5) 0.10002(15) 0.0315(13) Uani 1 1 d . U . . .
C11 C 0.2929(7) 0.9467(8) 0.0688(3) 0.071(3) Uani 1 1 d . U . . .
H11A H 0.3518 0.9371 0.0846 0.086 Uiso 1 1 calc R U . . .
H11B H 0.2864 1.0149 0.0646 0.086 Uiso 1 1 calc R U . . .
C12 C 0.3097(10) 0.8970(12) 0.0386(3) 0.115(4) Uani 1 1 d D U . . .
H12A H 0.3775 0.9129 0.0338 0.138 Uiso 1 1 calc R U . . .
H12B H 0.3084 0.8287 0.0425 0.138 Uiso 1 1 calc R U . . .
C13 C 0.2376(14) 0.917(2) 0.0094(5) 0.238(10) Uani 1 1 d D U . . .
H13A H 0.1891 0.9667 0.0134 0.285 Uiso 1 1 calc R U . . .
H13B H 0.2013 0.8603 0.0014 0.285 Uiso 1 1 calc R U . . .
C14 C 0.310(3) 0.951(3) -0.0130(5) 0.363(19) Uani 1 1 d D U . . .
H14A H 0.2729 0.9675 -0.0334 0.544 Uiso 1 1 calc R U . . .
H14B H 0.3459 1.0068 -0.0040 0.544 Uiso 1 1 calc R U . . .
H14C H 0.3580 0.9015 -0.0159 0.544 Uiso 1 1 calc R U . . .
C15 C 0.1132(7) 0.9733(7) 0.0744(3) 0.071(3) Uani 1 1 d . U . . .
H15A H 0.0530 0.9332 0.0728 0.085 Uiso 1 1 calc R U . . .
H15B H 0.1154 1.0037 0.0537 0.085 Uiso 1 1 calc R U . . .
C16 C 0.1058(9) 1.0487(7) 0.0993(3) 0.090(3) Uani 1 1 d . U . . .
H16A H 0.1682 1.0855 0.1021 0.108 Uiso 1 1 calc R U . . .
H16B H 0.0983 1.0181 0.1197 0.108 Uiso 1 1 calc R U . . .
C17 C 0.0177(10) 1.1150(9) 0.0906(4) 0.121(5) Uani 1 1 d . U . . .
H17A H -0.0434 1.0769 0.0856 0.145 Uiso 1 1 calc R U . . .
H17B H 0.0089 1.1540 0.1091 0.145 Uiso 1 1 calc R U . . .
C18 C 0.0268(14) 1.1762(12) 0.0644(5) 0.167(8) Uani 1 1 d . U . . .
H18A H 0.0784 1.2232 0.0705 0.251 Uiso 1 1 calc R U . . .
H18B H -0.0370 1.2076 0.0582 0.251 Uiso 1 1 calc R U . . .
H18C H 0.0452 1.1394 0.0467 0.251 Uiso 1 1 calc R U . . .
C19 C 0.4052(6) 0.2963(6) 0.13370(17) 0.0456(18) Uani 1 1 d . U . . .
C20 C 0.5787(15) 0.2962(13) 0.1208(5) 0.073(3) Uani 0.5 1 d D U P A 1
H20A H 0.6104 0.2988 0.1011 0.088 Uiso 0.5 1 calc R U P A 1
H20B H 0.5830 0.3586 0.1309 0.088 Uiso 0.5 1 calc R U P A 1
C21 C 0.6260(19) 0.2201(14) 0.1431(5) 0.092(4) Uani 0.5 1 d D U P A 1
H21A H 0.6878 0.2457 0.1547 0.110 Uiso 0.5 1 calc R U P A 1
H21B H 0.5798 0.2059 0.1587 0.110 Uiso 0.5 1 calc R U P A 1
C22 C 0.652(2) 0.1282(17) 0.1275(7) 0.113(5) Uani 0.5 1 d D U P A 1
H22A H 0.5887 0.0957 0.1304 0.135 Uiso 0.5 1 calc R U P A 1
H22B H 0.6988 0.1055 0.1453 0.135 Uiso 0.5 1 calc R U P A 1
C23 C 0.684(3) 0.058(2) 0.1030(6) 0.232(13) Uani 0.5 1 d D U P A 1
H23A H 0.6819 -0.0063 0.1114 0.348 Uiso 0.5 1 calc R U P A 1
H23B H 0.6383 0.0621 0.0835 0.348 Uiso 0.5 1 calc R U P A 1
H23C H 0.7517 0.0722 0.0988 0.348 Uiso 0.5 1 calc R U P A 1
C24 C 0.4324(15) 0.1922(14) 0.0903(4) 0.066(3) Uani 0.5 1 d D U P A 1
H24A H 0.3745 0.1590 0.0972 0.079 Uiso 0.5 1 calc R U P A 1
H24B H 0.4855 0.1453 0.0888 0.079 Uiso 0.5 1 calc R U P A 1
C25 C 0.4019(14) 0.2334(15) 0.0581(4) 0.073(3) Uani 0.5 1 d D U P A 1
H25A H 0.3518 0.2832 0.0597 0.087 Uiso 0.5 1 calc R U P A 1
H25B H 0.3704 0.1839 0.0440 0.087 Uiso 0.5 1 calc R U P A 1
C26 C 0.4896(14) 0.2741(18) 0.0438(5) 0.087(4) Uani 0.5 1 d D U P A 1
H26A H 0.5446 0.2281 0.0446 0.105 Uiso 0.5 1 calc R U P A 1
H26B H 0.5144 0.3316 0.0552 0.105 Uiso 0.5 1 calc R U P A 1
C27 C 0.448(2) 0.296(3) 0.0101(5) 0.113(6) Uani 0.5 1 d D U P A 1
H27A H 0.3985 0.2492 0.0024 0.170 Uiso 0.5 1 calc R U P A 1
H27B H 0.5026 0.2957 -0.0031 0.170 Uiso 0.5 1 calc R U P A 1
H27C H 0.4173 0.3585 0.0092 0.170 Uiso 0.5 1 calc R U P A 1
C28 C 0.1223(10) 0.5287(14) 0.0368(3) 0.031(3) Uani 0.5 1 d . U P B 1
C29 C 0.0894(12) 0.4235(9) -0.0075(3) 0.052(2) Uani 0.5 1 d D U P B 1
H29A H 0.0651 0.4326 -0.0300 0.062 Uiso 0.5 1 calc R U P B 1
H29B H 0.0330 0.3992 0.0028 0.062 Uiso 0.5 1 calc R U P B 1
C30 C 0.1707(16) 0.3490(13) -0.0049(6) 0.055(3) Uani 0.5 1 d D U P B 1
H30A H 0.2232 0.3751 -0.0165 0.065 Uiso 0.5 1 calc R U P B 1
H30B H 0.1990 0.3493 0.0175 0.065 Uiso 0.5 1 calc R U P B 1
C31 C 0.1644(19) 0.2459(13) -0.0140(6) 0.081(4) Uani 0.5 1 d D U P B 1
H31A H 0.2209 0.2383 -0.0265 0.098 Uiso 0.5 1 calc R U P B 1
H31B H 0.1858 0.2138 0.0062 0.098 Uiso 0.5 1 calc R U P B 1
C32 C 0.0865(19) 0.1796(18) -0.0302(8) 0.116(7) Uani 0.5 1 d D U P B 1
H32A H 0.0330 0.1711 -0.0170 0.174 Uiso 0.5 1 calc R U P B 1
H32B H 0.1174 0.1188 -0.0335 0.174 Uiso 0.5 1 calc R U P B 1
H32C H 0.0590 0.2060 -0.0505 0.174 Uiso 0.5 1 calc R U P B 1
C33 C 0.1265(15) 0.5933(12) -0.0170(4) 0.081(3) Uani 0.5 1 d D U P B 1
H33A H 0.0701 0.5891 -0.0340 0.098 Uiso 0.5 1 calc R U P B 1
H33B H 0.1234 0.6552 -0.0067 0.098 Uiso 0.5 1 calc R U P B 1
C34 C 0.2230(14) 0.5840(11) -0.0306(3) 0.066(3) Uani 0.5 1 d D U P B 1
H34A H 0.2216 0.5267 -0.0436 0.080 Uiso 0.5 1 calc R U P B 1
H34B H 0.2785 0.5781 -0.0133 0.080 Uiso 0.5 1 calc R U P B 1
C35 C 0.240(2) 0.6688(15) -0.0504(7) 0.119(5) Uani 0.5 1 d D U P B 1
H35A H 0.1682 0.6842 -0.0555 0.142 Uiso 0.5 1 calc R U P B 1
H35B H 0.2546 0.6324 -0.0689 0.142 Uiso 0.5 1 calc R U P B 1
C36 C 0.277(3) 0.763(2) -0.0620(10) 0.197(9) Uani 0.5 1 d D U P B 1
H36A H 0.2457 0.7749 -0.0835 0.296 Uiso 0.5 1 calc R U P B 1
H36B H 0.2608 0.8132 -0.0481 0.296 Uiso 0.5 1 calc R U P B 1
H36C H 0.3499 0.7598 -0.0619 0.296 Uiso 0.5 1 calc R U P B 1
C37 C 0.1498(5) 0.3782(5) 0.22860(14) 0.0311(13) Uani 1 1 d . U . . .
C38 C 0.1119(6) 0.2232(5) 0.24878(17) 0.0447(16) Uani 1 1 d . U . . .
H38A H 0.1004 0.2002 0.2698 0.054 Uiso 1 1 calc R U . . .
H38B H 0.1799 0.2042 0.2451 0.054 Uiso 1 1 calc R U . . .
C39 C 0.0358(6) 0.1772(6) 0.2237(2) 0.0520(19) Uani 1 1 d . U . . .
H39A H 0.0569 0.1894 0.2028 0.062 Uiso 1 1 calc R U . . .
H39B H 0.0379 0.1086 0.2271 0.062 Uiso 1 1 calc R U . . .
C40 C -0.0716(8) 0.2098(8) 0.2232(3) 0.076(3) Uani 1 1 d . U . . .
H40A H -0.0739 0.2783 0.2196 0.091 Uiso 1 1 calc R U . . .
H40B H -0.0925 0.1984 0.2443 0.091 Uiso 1 1 calc R U . . .
C41 C -0.1528(10) 0.1595(9) 0.1967(3) 0.093(4) Uani 1 1 d . U . . .
H41A H -0.1348 0.1723 0.1757 0.140 Uiso 1 1 calc R U . . .
H41B H -0.2194 0.1845 0.1983 0.140 Uiso 1 1 calc R U . . .
H41C H -0.1526 0.0916 0.2003 0.140 Uiso 1 1 calc R U . . .
C42 C 0.0474(6) 0.3647(6) 0.27255(17) 0.0465(18) Uani 1 1 d . U . . .
H42A H -0.0062 0.3205 0.2763 0.056 Uiso 1 1 calc R U . . .
H42B H 0.0160 0.4244 0.2648 0.056 Uiso 1 1 calc R U . . .
C43 C 0.1141(7) 0.3822(6) 0.30318(18) 0.053(2) Uani 1 1 d . U . . .
H43A H 0.1648 0.4298 0.2996 0.063 Uiso 1 1 calc R U . . .
H43B H 0.1495 0.3235 0.3099 0.063 Uiso 1 1 calc R U . . .
C44 C 0.0552(8) 0.4159(7) 0.3293(2) 0.070(3) Uani 1 1 d . U . . .
H44A H -0.0012 0.3729 0.3311 0.084 Uiso 1 1 calc R U . . .
H44B H 0.0279 0.4792 0.3241 0.084 Uiso 1 1 calc R U . . .
C45 C 0.1236(9) 0.4190(10) 0.3608(2) 0.101(4) Uani 1 1 d D U . . .
H45A H 0.1487 0.3559 0.3662 0.152 Uiso 1 1 calc R U . . .
H45B H 0.0858 0.4420 0.3774 0.152 Uiso 1 1 calc R U . . .
H45C H 0.1798 0.4611 0.3589 0.152 Uiso 1 1 calc R U . . .
C46 C -0.1170(4) 0.6098(5) 0.13137(14) 0.0265(12) Uani 1 1 d . U . . .
C47 C -0.2533(4) 0.5999(5) 0.16390(15) 0.0331(14) Uani 1 1 d . U . . .
H47A H -0.3222 0.6245 0.1606 0.040 Uiso 1 1 calc R U . . .
H47B H -0.2126 0.6427 0.1784 0.040 Uiso 1 1 calc R U . . .
C48 C -0.2533(6) 0.5013(6) 0.17854(17) 0.0441(17) Uani 1 1 d . U . . .
H48A H -0.2957 0.4592 0.1642 0.053 Uiso 1 1 calc R U . . .
H48B H -0.1847 0.4759 0.1810 0.053 Uiso 1 1 calc R U . . .
C49 C -0.2912(7) 0.5029(7) 0.20989(19) 0.054(2) Uani 1 1 d . U . . .
H49A H -0.2476 0.5439 0.2243 0.064 Uiso 1 1 calc R U . . .
H49B H -0.3590 0.5302 0.2074 0.064 Uiso 1 1 calc R U . . .
C50 C -0.2946(8) 0.4079(7) 0.2243(2) 0.072(3) Uani 1 1 d . U . . .
H50A H -0.3304 0.3647 0.2091 0.109 Uiso 1 1 calc R U . . .
H50B H -0.3290 0.4115 0.2431 0.109 Uiso 1 1 calc R U . . .
H50C H -0.2265 0.3850 0.2302 0.109 Uiso 1 1 calc R U . . .
C51 C -0.2839(5) 0.5688(5) 0.10616(15) 0.0349(14) Uani 1 1 d . U . . .
H51A H -0.3422 0.5384 0.1138 0.042 Uiso 1 1 calc R U . . .
H51B H -0.2519 0.5221 0.0936 0.042 Uiso 1 1 calc R U . . .
C52 C -0.3197(5) 0.6509(6) 0.08515(16) 0.0418(16) Uani 1 1 d . U . . .
H52A H -0.2615 0.6792 0.0768 0.050 Uiso 1 1 calc R U . . .
H52B H -0.3650 0.6268 0.0670 0.050 Uiso 1 1 calc R U . . .
C53 C -0.3728(6) 0.7260(6) 0.10108(17) 0.0479(18) Uani 1 1 d . U . . .
H53A H -0.3264 0.7535 0.1184 0.058 Uiso 1 1 calc R U . . .
H53B H -0.4291 0.6976 0.1105 0.058 Uiso 1 1 calc R U . . .
C54 C -0.4121(9) 0.8031(9) 0.0787(2) 0.084(4) Uani 1 1 d . U . . .
H54A H -0.3562 0.8354 0.0708 0.126 Uiso 1 1 calc R U . . .
H54B H -0.4502 0.8480 0.0898 0.126 Uiso 1 1 calc R U . . .
H54C H -0.4555 0.7760 0.0610 0.126 Uiso 1 1 calc R U . . .
C20B C 0.5658(13) 0.2294(16) 0.1333(5) 0.073(3) Uani 0.5 1 d D U P C 2
H20C H 0.5931 0.1651 0.1327 0.088 Uiso 0.5 1 calc R U P C 2
H20D H 0.5791 0.2516 0.1553 0.088 Uiso 0.5 1 calc R U P C 2
C21B C 0.6223(14) 0.2916(18) 0.1131(6) 0.092(4) Uani 0.5 1 d D U P C 2
H21C H 0.6081 0.3577 0.1180 0.110 Uiso 0.5 1 calc R U P C 2
H21D H 0.5957 0.2808 0.0908 0.110 Uiso 0.5 1 calc R U P C 2
C22B C 0.7353(14) 0.279(2) 0.1163(7) 0.113(5) Uani 0.5 1 d D U P C 2
H22C H 0.7504 0.2573 0.1384 0.135 Uiso 0.5 1 calc R U P C 2
H22D H 0.7593 0.3445 0.1166 0.135 Uiso 0.5 1 calc R U P C 2
C23B C 0.814(2) 0.227(3) 0.0999(12) 0.232(13) Uani 0.5 1 d D U P C 2
H23D H 0.8807 0.2406 0.1109 0.348 Uiso 0.5 1 calc R U P C 2
H23E H 0.8018 0.1596 0.1003 0.348 Uiso 0.5 1 calc R U P C 2
H23F H 0.8109 0.2486 0.0781 0.348 Uiso 0.5 1 calc R U P C 2
C24B C 0.4320(15) 0.1394(15) 0.1067(4) 0.066(3) Uani 0.5 1 d D U P C 2
H24C H 0.3582 0.1386 0.1037 0.079 Uiso 0.5 1 calc R U P C 2
H24D H 0.4547 0.0832 0.1191 0.079 Uiso 0.5 1 calc R U P C 2
C25B C 0.4680(15) 0.1318(15) 0.0747(4) 0.073(3) Uani 0.5 1 d D U P C 2
H25C H 0.4543 0.0679 0.0663 0.087 Uiso 0.5 1 calc R U P C 2
H25D H 0.5409 0.1419 0.0770 0.087 Uiso 0.5 1 calc R U P C 2
C26B C 0.4176(18) 0.2029(17) 0.0517(4) 0.087(4) Uani 0.5 1 d D U P C 2
H26C H 0.4372 0.2672 0.0587 0.105 Uiso 0.5 1 calc R U P C 2
H26D H 0.3444 0.1974 0.0508 0.105 Uiso 0.5 1 calc R U P C 2
C27B C 0.449(2) 0.184(3) 0.0193(5) 0.113(6) Uani 0.5 1 d D U P C 2
H27D H 0.5170 0.2081 0.0186 0.170 Uiso 0.5 1 calc R U P C 2
H27E H 0.4034 0.2163 0.0032 0.170 Uiso 0.5 1 calc R U P C 2
H27F H 0.4478 0.1168 0.0151 0.170 Uiso 0.5 1 calc R U P C 2
C28B C 0.1633(10) 0.5171(14) 0.0406(3) 0.031(3) Uani 0.5 1 d . U P B 2
C29B C 0.2337(11) 0.3880(10) 0.0088(3) 0.052(2) Uani 0.5 1 d D U P B 2
H29C H 0.2930 0.3834 -0.0025 0.062 Uiso 0.5 1 calc R U P B 2
H29D H 0.2474 0.3533 0.0289 0.062 Uiso 0.5 1 calc R U P B 2
C30B C 0.1444(15) 0.3468(14) -0.0108(6) 0.055(3) Uani 0.5 1 d D U P B 2
H30C H 0.0876 0.3812 -0.0038 0.065 Uiso 0.5 1 calc R U P B 2
H30D H 0.1500 0.3706 -0.0322 0.065 Uiso 0.5 1 calc R U P B 2
C31B C 0.1051(17) 0.2494(12) -0.0165(6) 0.081(4) Uani 0.5 1 d D U P B 2
H31C H 0.0626 0.2461 -0.0370 0.098 Uiso 0.5 1 calc R U P B 2
H31D H 0.0643 0.2313 0.0003 0.098 Uiso 0.5 1 calc R U P B 2
C32B C 0.1923(18) 0.1843(19) -0.0163(8) 0.116(7) Uani 0.5 1 d D U P B 2
H32D H 0.2534 0.2169 -0.0077 0.174 Uiso 0.5 1 calc R U P B 2
H32E H 0.1982 0.1641 -0.0379 0.174 Uiso 0.5 1 calc R U P B 2
H32F H 0.1824 0.1294 -0.0033 0.174 Uiso 0.5 1 calc R U P B 2
C33B C 0.2122(14) 0.5583(14) -0.0116(4) 0.081(3) Uani 0.5 1 d D U P B 2
H33C H 0.1961 0.5279 -0.0324 0.098 Uiso 0.5 1 calc R U P B 2
H33D H 0.1663 0.6115 -0.0097 0.098 Uiso 0.5 1 calc R U P B 2
C34B C 0.3192(12) 0.5873(13) -0.0056(3) 0.066(3) Uani 0.5 1 d D U P B 2
H34C H 0.3382 0.5695 0.0166 0.080 Uiso 0.5 1 calc R U P B 2
H34D H 0.3153 0.6566 -0.0056 0.080 Uiso 0.5 1 calc R U P B 2
C35B C 0.4134(17) 0.569(2) -0.0203(6) 0.119(5) Uani 0.5 1 d D U P B 2
H35C H 0.4085 0.5936 -0.0420 0.142 Uiso 0.5 1 calc R U P B 2
H35D H 0.4289 0.5009 -0.0206 0.142 Uiso 0.5 1 calc R U P B 2
C36B C 0.4900(16) 0.622(3) 0.0017(10) 0.197(9) Uani 0.5 1 d D U P B 2
H36D H 0.5475 0.6369 -0.0093 0.296 Uiso 0.5 1 calc R U P B 2
H36E H 0.5117 0.5830 0.0201 0.296 Uiso 0.5 1 calc R U P B 2
H36F H 0.4603 0.6800 0.0084 0.296 Uiso 0.5 1 calc R U P B 2
Cu1 Cu 0.23335(6) 0.57320(6) 0.19855(2) 0.0372(2) Uani 1 1 d . . . . .
Cu2 Cu 0.31936(6) 0.70833(7) 0.15597(2) 0.03597(19) Uani 1 1 d . . . . .
Cu3 Cu 0.11864(6) 0.68213(6) 0.15077(2) 0.03282(18) Uani 1 1 d . . . . .
Cu4 Cu 0.34696(6) 0.42548(6) 0.19296(2) 0.03364(18) Uani 1 1 d . . . . .
Cu5 Cu 0.38843(6) 0.52245(6) 0.14336(2) 0.03542(19) Uani 1 1 d . . . . .
Cu6 Cu 0.26628(6) 0.62394(6) 0.09877(2) 0.03537(19) Uani 1 1 d . . . . .
Cu7 Cu 0.06544(6) 0.66493(6) 0.08991(2) 0.03387(19) Uani 1 1 d . . . . .
Cu8 Cu 0.04772(7) 0.50932(7) 0.17690(2) 0.0406(2) Uani 1 1 d . . . . .
Cu9 Cu 0.19029(6) 0.37671(7) 0.15358(2) 0.03552(19) Uani 1 1 d . . . . .
Cu10 Cu 0.06731(6) 0.48857(6) 0.10836(2) 0.03305(18) Uani 1 1 d . . . . .
Cu11 Cu 0.25401(6) 0.42710(7) 0.09693(2) 0.0404(2) Uani 1 1 d . . . . .
I1 I 0.22282(3) 0.76194(3) 0.20185(2) 0.03483(11) Uani 1 1 d . . . . .
I2 I 0.41522(3) 0.51355(3) 0.08160(2) 0.03330(11) Uani 1 1 d . . . . .
I3 I -0.00856(3) 0.35863(3) 0.14481(2) 0.03490(11) Uani 1 1 d . . . . .
N1 N 0.5232(4) 0.6823(4) 0.23049(12) 0.0307(11) Uani 1 1 d . U . . .
N2 N 0.2034(5) 0.9136(5) 0.08190(17) 0.0491(16) Uani 1 1 d . U . . .
N3 N 0.4685(13) 0.2613(13) 0.1144(4) 0.058(4) Uani 0.5 1 d D U P A 1
N4 N 0.1184(8) 0.5168(7) 0.0065(2) 0.035(2) Uani 0.5 1 d D U P B 1
N5 N 0.1055(5) 0.3253(4) 0.24834(13) 0.0383(13) Uani 1 1 d . U . . .
N6 N -0.2125(4) 0.5966(4) 0.13355(11) 0.0285(11) Uani 1 1 d . U . . .
N3B N 0.4662(12) 0.2249(12) 0.1254(3) 0.044(3) Uani 0.5 1 d . U P C 2
N4B N 0.2119(13) 0.4893(8) 0.0152(3) 0.061(3) Uani 0.5 1 d D U P B 2
S1 S 0.39384(12) 0.54385(12) 0.22612(3) 0.0305(3) Uani 1 1 d . . . . .
S2 S 0.47253(11) 0.64168(12) 0.17061(3) 0.0286(3) Uani 1 1 d . . . . .
S3 S 0.09615(12) 0.80488(13) 0.11408(4) 0.0352(4) Uani 1 1 d . . . . .
S4 S 0.31787(12) 0.77951(12) 0.10884(4) 0.0326(3) Uani 1 1 d . . . . .
S5 S 0.45707(12) 0.37641(13) 0.16138(4) 0.0341(4) Uani 1 1 d . . . . .
S6 S 0.27865(13) 0.28501(13) 0.12215(4) 0.0345(4) Uani 1 1 d . . . . .
S7 S 0.15843(12) 0.63742(13) 0.05100(4) 0.0330(4) Uani 1 1 d . . . . .
S8 S 0.11172(13) 0.43156(13) 0.06172(4) 0.0344(4) Uani 1 1 d . . . . .
S9 S 0.23035(12) 0.32392(12) 0.20571(3) 0.0299(3) Uani 1 1 d . . . . .
S10 S 0.12417(12) 0.49766(12) 0.22720(4) 0.0315(3) Uani 1 1 d . . . . .
S11 S -0.07416(11) 0.58708(12) 0.09544(3) 0.0289(3) Uani 1 1 d . . . . .
S12 S -0.03766(11) 0.64497(12) 0.16444(3) 0.0295(3) Uani 1 1 d . . . . .
S13 S 0.21114(11) 0.54246(11) 0.14247(3) 0.0261(3) Uani 1 1 d . . . . .

loop_
_atom_site_aniso_label
_atom_site_aniso_U_11
_atom_site_aniso_U_22
_atom_site_aniso_U_33
_atom_site_aniso_U_23
_atom_site_aniso_U_13
_atom_site_aniso_U_12
C1 0.021(3) 0.038(3) 0.025(3) -0.002(2) 0.003(2) 0.001(2)
C2 0.053(4) 0.047(4) 0.024(3) -0.007(2) 0.005(3) -0.016(3)
C3 0.067(5) 0.050(4) 0.033(3) -0.001(3) -0.013(3) -0.019(4)
C4 0.138(9) 0.050(5) 0.035(4) 0.001(3) -0.022(4) -0.022(5)
C5 0.203(13) 0.079(7) 0.058(6) -0.003(5) -0.057(8) 0.012(8)
C6 0.028(3) 0.047(3) 0.027(3) -0.005(2) -0.001(2) -0.004(3)
C7 0.039(4) 0.045(4) 0.034(3) -0.008(3) 0.007(3) -0.001(3)
C8 0.057(5) 0.048(4) 0.041(4) -0.004(3) 0.014(3) -0.006(4)
C9 0.129(10) 0.075(7) 0.046(4) -0.006(4) 0.036(5) -0.015(7)
C10 0.030(3) 0.027(3) 0.036(3) -0.004(2) 0.003(3) -0.006(3)
C11 0.049(4) 0.074(6) 0.093(6) 0.041(5) 0.017(4) -0.005(4)
C12 0.100(9) 0.155(12) 0.100(7) 0.015(7) 0.048(6) -0.026(8)
C13 0.247(15) 0.30(2) 0.161(10) 0.020(11) -0.012(9) 0.010(13)
C14 0.40(3) 0.46(4) 0.242(18) 0.11(2) 0.109(17) 0.02(2)
C15 0.051(4) 0.062(5) 0.099(7) 0.037(4) 0.003(4) 0.005(4)
C16 0.071(6) 0.047(5) 0.150(9) 0.007(5) 0.005(6) 0.010(5)
C17 0.086(8) 0.068(7) 0.207(14) 0.038(8) 0.017(8) 0.019(6)
C18 0.139(14) 0.108(12) 0.254(17) 0.090(13) 0.021(12) 0.030(11)
C19 0.041(4) 0.056(5) 0.039(4) -0.019(3) 0.005(3) 0.006(3)
C20 0.047(4) 0.086(8) 0.086(8) -0.034(6) 0.008(4) 0.008(5)
C21 0.067(6) 0.103(8) 0.106(9) -0.016(7) 0.014(6) 0.009(6)
C22 0.075(7) 0.112(10) 0.149(14) -0.015(9) 0.008(7) 0.009(7)
C23 0.179(15) 0.27(2) 0.24(2) -0.098(18) 0.031(13) 0.071(13)
C24 0.058(6) 0.069(6) 0.071(6) -0.036(4) 0.015(5) 0.003(5)
C25 0.060(6) 0.089(8) 0.070(5) -0.034(5) 0.014(4) 0.004(5)
C26 0.067(6) 0.109(9) 0.087(6) -0.016(6) 0.017(5) 0.003(6)
C27 0.097(10) 0.159(15) 0.086(7) -0.011(7) 0.022(6) 0.009(11)
C28 0.019(7) 0.054(6) 0.019(3) -0.005(3) -0.004(4) -0.014(6)
C29 0.063(6) 0.063(4) 0.028(4) -0.008(3) 0.001(4) -0.002(4)
C30 0.068(7) 0.070(5) 0.023(8) -0.003(4) -0.004(5) 0.010(4)
C31 0.090(10) 0.075(6) 0.073(8) -0.017(5) -0.010(9) 0.004(6)
C32 0.109(10) 0.085(8) 0.144(17) -0.031(9) -0.029(10) 0.011(7)
C33 0.135(8) 0.066(6) 0.049(5) -0.002(4) 0.037(5) -0.002(5)
C34 0.122(8) 0.059(6) 0.022(4) -0.012(4) 0.026(5) -0.006(5)
C35 0.142(9) 0.109(9) 0.118(10) 0.024(7) 0.071(8) 0.017(7)
C36 0.207(12) 0.175(11) 0.207(13) 0.043(9) 0.016(9) -0.032(9)
C37 0.029(3) 0.040(4) 0.024(3) 0.000(2) 0.003(2) -0.005(3)
C38 0.054(4) 0.043(4) 0.038(4) 0.008(3) 0.013(3) -0.001(3)
C39 0.059(4) 0.046(4) 0.053(4) 0.005(3) 0.014(3) -0.006(3)
C40 0.075(5) 0.074(7) 0.081(6) 0.002(5) 0.021(4) 0.000(4)
C41 0.107(8) 0.075(8) 0.096(8) 0.008(6) 0.007(6) -0.009(6)
C42 0.057(4) 0.046(4) 0.042(3) -0.003(3) 0.027(3) -0.013(3)
C43 0.070(5) 0.053(5) 0.040(3) -0.005(3) 0.024(3) -0.020(4)
C44 0.091(6) 0.073(6) 0.054(4) -0.026(4) 0.043(4) -0.039(5)
C45 0.108(8) 0.147(12) 0.055(5) -0.043(6) 0.038(5) -0.057(8)
C46 0.022(3) 0.033(3) 0.024(3) 0.001(2) 0.002(2) 0.003(2)
C47 0.017(3) 0.054(4) 0.029(3) -0.001(3) 0.005(2) 0.003(3)
C48 0.037(4) 0.055(4) 0.042(3) 0.008(3) 0.010(3) 0.011(3)
C49 0.053(5) 0.067(5) 0.042(4) 0.017(3) 0.012(3) 0.010(4)
C50 0.079(7) 0.070(6) 0.071(6) 0.033(5) 0.018(5) 0.022(5)
C51 0.020(3) 0.052(4) 0.033(3) -0.006(3) 0.002(2) -0.005(3)
C52 0.026(3) 0.067(4) 0.031(3) 0.000(3) -0.001(2) 0.006(3)
C53 0.044(4) 0.064(5) 0.036(4) 0.008(3) 0.007(3) 0.012(4)
C54 0.095(8) 0.101(7) 0.061(6) 0.030(5) 0.032(5) 0.050(6)
C20B 0.047(4) 0.086(8) 0.086(8) -0.034(6) 0.008(4) 0.008(5)
C21B 0.067(6) 0.103(8) 0.106(9) -0.016(7) 0.014(6) 0.009(6)
C22B 0.075(7) 0.112(10) 0.149(14) -0.015(9) 0.008(7) 0.009(7)
C23B 0.179(15) 0.27(2) 0.24(2) -0.098(18) 0.031(13) 0.071(13)
C24B 0.058(6) 0.069(6) 0.071(6) -0.036(4) 0.015(5) 0.003(5)
C25B 0.060(6) 0.089(8) 0.070(5) -0.034(5) 0.014(4) 0.004(5)
C26B 0.067(6) 0.109(9) 0.087(6) -0.016(6) 0.017(5) 0.003(6)
C27B 0.097(10) 0.159(15) 0.086(7) -0.011(7) 0.022(6) 0.009(11)
C28B 0.019(7) 0.054(6) 0.019(3) -0.005(3) -0.004(4) -0.014(6)
C29B 0.063(6) 0.063(4) 0.028(4) -0.008(3) 0.001(4) -0.002(4)
C30B 0.068(7) 0.070(5) 0.023(8) -0.003(4) -0.004(5) 0.010(4)
C31B 0.090(10) 0.075(6) 0.073(8) -0.017(5) -0.010(9) 0.004(6)
C32B 0.109(10) 0.085(8) 0.144(17) -0.031(9) -0.029(10) 0.011(7)
C33B 0.135(8) 0.066(6) 0.049(5) -0.002(4) 0.037(5) -0.002(5)
C34B 0.122(8) 0.059(6) 0.022(4) -0.012(4) 0.026(5) -0.006(5)
C35B 0.142(9) 0.109(9) 0.118(10) 0.024(7) 0.071(8) 0.017(7)
C36B 0.207(12) 0.175(11) 0.207(13) 0.043(9) 0.016(9) -0.032(9)
Cu1 0.0259(4) 0.0426(5) 0.0438(5) 0.0051(4) 0.0066(3) -0.0013(4)
Cu2 0.0249(4) 0.0507(5) 0.0319(4) -0.0003(4) 0.0019(3) 0.0060(4)
Cu3 0.0224(4) 0.0427(5) 0.0329(4) -0.0001(3) 0.0015(3) -0.0023(3)
Cu4 0.0299(4) 0.0418(5) 0.0301(4) -0.0073(3) 0.0073(3) -0.0033(4)
Cu5 0.0356(4) 0.0444(5) 0.0249(4) -0.0041(3) -0.0016(3) -0.0006(4)
Cu6 0.0381(4) 0.0345(5) 0.0316(4) -0.0037(3) -0.0036(3) 0.0007(4)
Cu7 0.0256(4) 0.0449(5) 0.0316(4) 0.0024(3) 0.0052(3) -0.0046(4)
Cu8 0.0376(5) 0.0404(5) 0.0403(5) -0.0001(4) -0.0090(4) 0.0020(4)
Cu9 0.0308(4) 0.0523(5) 0.0235(4) 0.0002(3) 0.0034(3) 0.0030(4)
Cu10 0.0310(4) 0.0420(5) 0.0273(4) 0.0027(3) 0.0081(3) 0.0039(4)
Cu11 0.0345(4) 0.0476(5) 0.0397(5) 0.0007(4) 0.0068(4) -0.0066(4)
I1 0.0272(2) 0.0384(2) 0.0389(2) -0.01327(18) 0.00461(17) -0.00074(18)
I2 0.0272(2) 0.0485(3) 0.02548(19) -0.00571(17) 0.00856(15) -0.00189(18)
I3 0.0309(2) 0.0393(3) 0.0342(2) 0.00320(18) 0.00237(16) -0.00896(18)
N1 0.026(2) 0.040(3) 0.026(2) -0.005(2) 0.0018(19) -0.004(2)
N2 0.044(3) 0.041(3) 0.062(4) 0.019(3) 0.005(3) -0.005(3)
N3 0.045(5) 0.071(10) 0.061(7) -0.031(7) 0.011(5) 0.007(6)
N4 0.031(5) 0.059(5) 0.013(4) -0.004(3) -0.003(3) -0.008(4)
N5 0.045(3) 0.042(3) 0.030(3) 0.004(2) 0.012(2) -0.002(2)
N6 0.020(2) 0.041(3) 0.025(2) 0.000(2) 0.0035(18) 0.000(2)
N3B 0.045(5) 0.051(7) 0.039(7) -0.012(5) 0.012(5) 0.008(5)
N4B 0.087(9) 0.060(6) 0.040(5) -0.007(4) 0.028(6) -0.006(5)
S1 0.0282(7) 0.0431(10) 0.0197(7) -0.0026(6) 0.0010(6) -0.0054(7)
S2 0.0177(6) 0.0461(10) 0.0220(7) -0.0026(6) 0.0022(5) -0.0020(6)
S3 0.0275(8) 0.0358(9) 0.0430(9) 0.0054(7) 0.0070(7) 0.0026(7)
S4 0.0266(8) 0.0332(9) 0.0389(8) 0.0001(7) 0.0078(6) -0.0027(7)
S5 0.0259(8) 0.0458(10) 0.0300(8) -0.0053(7) 0.0016(6) 0.0084(7)
S6 0.0347(8) 0.0407(10) 0.0281(8) -0.0054(7) 0.0041(6) -0.0003(7)
S7 0.0298(8) 0.0442(10) 0.0250(7) 0.0063(7) 0.0034(6) -0.0040(7)
S8 0.0419(9) 0.0405(10) 0.0214(7) -0.0061(6) 0.0057(6) -0.0132(8)
S9 0.0304(8) 0.0363(9) 0.0231(7) 0.0034(6) 0.0039(6) 0.0015(7)
S10 0.0313(8) 0.0398(9) 0.0250(7) -0.0024(6) 0.0103(6) -0.0016(7)
S11 0.0190(7) 0.0432(9) 0.0244(7) -0.0020(6) 0.0026(5) -0.0014(6)
S12 0.0199(7) 0.0433(9) 0.0251(7) -0.0046(6) 0.0022(5) 0.0014(6)
S13 0.0219(7) 0.0325(8) 0.0245(7) -0.0032(6) 0.0050(5) -0.0027(6)

loop_
_atom_type_symbol
_atom_type_description
_atom_type_scat_dispersion_real
_atom_type_scat_dispersion_imag
_atom_type_scat_source
C C 0.0033 0.0016 'International Tables Vol C Tables 4.2.6.8 and 6.1.1.4'
H H 0.0000 0.0000 'International Tables Vol C Tables 4.2.6.8 and 6.1.1.4'
N N 0.0061 0.0033 'International Tables Vol C Tables 4.2.6.8 and 6.1.1.4'
S S 0.1246 0.1234 'International Tables Vol C Tables 4.2.6.8 and 6.1.1.4'
Cu Cu 0.3201 1.2651 'International Tables Vol C Tables 4.2.6.8 and 6.1.1.4'
I I -0.4742 1.8119 'International Tables Vol C Tables 4.2.6.8 and 6.1.1.4'

loop_
_geom_angle_atom_site_label_1
_geom_angle_atom_site_label_2
_geom_angle_atom_site_label_3
_geom_angle
_geom_angle_site_symmetry_1
_geom_angle_site_symmetry_3
_geom_angle_publ_flag
N1 C1 S1 118.4(5) . . ?
N1 C1 S2 118.1(5) . . ?
S1 C1 S2 123.5(4) . . ?
N1 C2 C3 111.4(6) . . ?
C4 C3 C2 113.3(8) . . ?
C5 C4 C3 113.5(10) . . ?
N1 C6 C7 112.3(5) . . ?
C8 C7 C6 111.6(6) . . ?
C9 C8 C7 113.6(7) . . ?
N2 C10 S3 118.0(5) . . ?
N2 C10 S4 118.1(5) . . ?
S3 C10 S4 123.9(4) . . ?
N2 C11 C12 113.1(9) . . ?
C13 C12 C11 117.7(17) . . ?
C12 C13 C14 100.3(8) . . ?
N2 C15 C16 111.9(9) . . ?
C15 C16 C17 112.3(12) . . ?
C18 C17 C16 115.3(14) . . ?
N3 C19 S6 117.9(9) . . ?
N3B C19 S6 117.2(9) . . ?
N3 C19 S5 115.2(9) . . ?
N3B C19 S5 117.2(8) . . ?
S6 C19 S5 124.1(4) . . ?
C21 C20 N3 101.5(18) . . ?
C22 C21 C20 115.7(19) . . ?
C21 C22 C23 161(3) . . ?
N3 C24 C25 114.3(17) . . ?
C24 C25 C26 112.2(17) . . ?
C25 C26 C27 104.5(18) . . ?
N4 C28 S7 116.5(13) . . ?
N4 C28 S8 120.2(14) . . ?
S7 C28 S8 122.4(8) . . ?
N4 C29 C30 116.2(13) . . ?
C31 C30 C29 129.7(18) . . ?
C32 C31 C30 137(2) . . ?
C34 C33 N4 109.6(13) . . ?
C33 C34 C35 110.2(15) . . ?
C34 C35 C36 163(3) . . ?
N5 C37 S9 118.0(5) . . ?
N5 C37 S10 118.3(5) . . ?
S9 C37 S10 123.7(4) . . ?
N5 C38 C39 112.5(7) . . ?
C40 C39 C38 115.8(8) . . ?
C39 C40 C41 115.5(9) . . ?
N5 C42 C43 110.9(7) . . ?
C42 C43 C44 112.1(8) . . ?
C43 C44 C45 109.9(9) . . ?
N6 C46 S11 118.1(4) . . ?
N6 C46 S12 119.6(4) . . ?
S11 C46 S12 122.3(3) . . ?
N6 C47 C48 110.4(6) . . ?
C49 C48 C47 111.7(7) . . ?
C50 C49 C48 112.9(8) . . ?
N6 C51 C52 113.1(6) . . ?
C53 C52 C51 114.6(6) . . ?
C52 C53 C54 112.5(7) . . ?
N3B C20B C21B 116.3(18) . . ?
C20B C21B C22B 117(2) . . ?
C21B C22B C23B 139(3) . . ?
N3B C24B C25B 115.4(16) . . ?
C24B C25B C26B 111.8(16) . . ?
C25B C26B C27B 108.7(19) . . ?
N4B C28B S8 118.0(14) . . ?
N4B C28B S7 120.5(13) . . ?
S8 C28B S7 121.5(9) . . ?
C30B C29B N4B 108.4(14) . . ?
C31B C30B C29B 134.3(18) . . ?
C30B C31B C32B 108(2) . . ?
C34B C33B N4B 98.2(14) . . ?
C33B C34B C35B 136.6(17) . . ?
C34B C35B C36B 101.5(9) . . ?
S10 Cu1 S1 105.03(7) . . ?
S10 Cu1 S13 115.76(6) . . ?
S1 Cu1 S13 117.05(6) . . ?
S10 Cu1 Cu4 95.38(6) . . ?
S1 Cu1 Cu4 52.95(5) . . ?
S13 Cu1 Cu4 76.58(5) . . ?
S10 Cu1 I1 113.42(5) . . ?
S1 Cu1 I1 101.55(5) . . ?
S13 Cu1 I1 103.38(5) . . ?
Cu4 Cu1 I1 146.79(4) . . ?
S10 Cu1 Cu8 53.12(5) . . ?
S1 Cu1 Cu8 149.01(6) . . ?
S13 Cu1 Cu8 66.76(4) . . ?
Cu4 Cu1 Cu8 103.00(4) . . ?
I1 Cu1 Cu8 107.39(4) . . ?
S10 Cu1 Cu3 107.94(5) . . ?
S1 Cu1 Cu3 146.15(6) . . ?
S13 Cu1 Cu3 53.18(4) . . ?
Cu4 Cu1 Cu3 129.66(4) . . ?
I1 Cu1 Cu3 58.00(3) . . ?
Cu8 Cu1 Cu3 62.82(3) . . ?
S10 Cu1 Cu2 162.16(6) . . ?
S1 Cu1 Cu2 90.95(5) . . ?
S13 Cu1 Cu2 61.41(4) . . ?
Cu4 Cu1 Cu2 100.67(4) . . ?
I1 Cu1 Cu2 54.24(3) . . ?
Cu8 Cu1 Cu2 114.83(4) . . ?
Cu3 Cu1 Cu2 55.37(3) . . ?
S4 Cu2 S2 109.82(6) . . ?
S4 Cu2 I1 126.34(6) . . ?
S2 Cu2 I1 115.77(5) . . ?
S4 Cu2 Cu3 95.13(5) . . ?
S2 Cu2 Cu3 145.38(6) . . ?
I1 Cu2 Cu3 60.96(3) . . ?
S4 Cu2 Cu6 55.00(5) . . ?
S2 Cu2 Cu6 100.98(5) . . ?
I1 Cu2 Cu6 134.59(4) . . ?
Cu3 Cu2 Cu6 73.62(3) . . ?
S4 Cu2 S13 104.35(6) . . ?
S2 Cu2 S13 97.91(6) . . ?
I1 Cu2 S13 96.08(4) . . ?
Cu3 Cu2 S13 51.50(4) . . ?
Cu6 Cu2 S13 51.20(4) . . ?
S4 Cu2 Cu5 102.33(5) . . ?
S2 Cu2 Cu5 50.82(5) . . ?
I1 Cu2 Cu5 127.96(4) . . ?
Cu3 Cu2 Cu5 101.61(4) . . ?
Cu6 Cu2 Cu5 59.00(3) . . ?
S13 Cu2 Cu5 50.11(4) . . ?
S4 Cu2 Cu1 151.07(6) . . ?
S2 Cu2 Cu1 88.40(5) . . ?
I1 Cu2 Cu1 57.28(3) . . ?
Cu3 Cu2 Cu1 60.12(3) . . ?
Cu6 Cu2 Cu1 100.57(4) . . ?
S13 Cu2 Cu1 49.37(4) . . ?
Cu5 Cu2 Cu1 71.36(3) . . ?
S12 Cu3 S3 106.97(7) . . ?
S12 Cu3 S13 110.78(6) . . ?
S3 Cu3 S13 123.12(6) . . ?
S12 Cu3 Cu7 94.71(5) . . ?
S3 Cu3 Cu7 53.74(5) . . ?
S13 Cu3 Cu7 81.94(5) . . ?
S12 Cu3 I1 106.97(5) . . ?
S3 Cu3 I1 103.86(6) . . ?
S13 Cu3 I1 103.88(5) . . ?
Cu7 Cu3 I1 153.32(4) . . ?
S12 Cu3 Cu2 160.03(5) . . ?
S3 Cu3 Cu2 89.90(5) . . ?
S13 Cu3 Cu2 66.02(4) . . ?
Cu7 Cu3 Cu2 104.03(4) . . ?
I1 Cu3 Cu2 57.37(2) . . ?
S12 Cu3 Cu1 97.22(5) . . ?
S3 Cu3 Cu1 153.62(6) . . ?
S13 Cu3 Cu1 53.88(4) . . ?
Cu7 Cu3 Cu1 135.64(4) . . ?
I1 Cu3 Cu1 57.88(3) . . ?
Cu2 Cu3 Cu1 64.50(3) . . ?
S12 Cu3 Cu8 50.08(5) . . ?
S3 Cu3 Cu8 149.92(6) . . ?
S13 Cu3 Cu8 63.77(4) . . ?
Cu7 Cu3 Cu8 103.81(4) . . ?
I1 Cu3 Cu8 102.03(3) . . ?
Cu2 Cu3 Cu8 117.14(4) . . ?
Cu1 Cu3 Cu8 56.17(3) . . ?
S5 Cu4 S1 117.32(7) . . ?
S5 Cu4 S9 118.75(7) . . ?
S1 Cu4 S9 118.71(6) . . ?
S5 Cu4 Cu9 94.18(5) . . ?
S1 Cu4 Cu9 138.19(6) . . ?
S9 Cu4 Cu9 56.95(5) . . ?
S5 Cu4 Cu1 137.88(6) . . ?
S1 Cu4 Cu1 57.61(5) . . ?
S9 Cu4 Cu1 93.35(5) . . ?
Cu9 Cu4 Cu1 80.63(4) . . ?
S5 Cu4 Cu5 57.20(5) . . ?
S1 Cu4 Cu5 92.49(5) . . ?
S9 Cu4 Cu5 138.71(5) . . ?
Cu9 Cu4 Cu5 81.81(3) . . ?
Cu1 Cu4 Cu5 80.73(4) . . ?
S2 Cu5 S5 109.71(7) . . ?
S2 Cu5 S13 110.60(6) . . ?
S5 Cu5 S13 117.27(7) . . ?
S2 Cu5 Cu4 96.90(5) . . ?
S5 Cu5 Cu4 52.70(5) . . ?
S13 Cu5 Cu4 76.50(5) . . ?
S2 Cu5 I2 114.48(5) . . ?
S5 Cu5 I2 100.49(5) . . ?
S13 Cu5 I2 103.98(4) . . ?
Cu4 Cu5 I2 145.31(4) . . ?
S2 Cu5 Cu6 100.38(5) . . ?
S5 Cu5 Cu6 149.18(6) . . ?
S13 Cu5 Cu6 54.57(4) . . ?
Cu4 Cu5 Cu6 131.07(4) . . ?
I2 Cu5 Cu6 59.56(3) . . ?
S2 Cu5 Cu11 160.15(6) . . ?
S5 Cu5 Cu11 89.92(5) . . ?
S13 Cu5 Cu11 60.03(4) . . ?
Cu4 Cu5 Cu11 97.46(4) . . ?
I2 Cu5 Cu11 56.73(2) . . ?
Cu6 Cu5 Cu11 59.79(3) . . ?
S2 Cu5 Cu2 51.14(5) . . ?
S5 Cu5 Cu2 150.43(5) . . ?
S13 Cu5 Cu2 63.23(5) . . ?
Cu4 Cu5 Cu2 102.96(4) . . ?
I2 Cu5 Cu2 108.08(3) . . ?
Cu6 Cu5 Cu2 58.00(3) . . ?
Cu11 Cu5 Cu2 111.93(4) . . ?
S4 Cu6 S7 102.66(7) . . ?
S4 Cu6 S13 115.35(6) . . ?
S7 Cu6 S13 119.71(6) . . ?
S4 Cu6 I2 112.46(5) . . ?
S7 Cu6 I2 102.15(5) . . ?
S13 Cu6 I2 103.97(5) . . ?
S4 Cu6 Cu2 51.90(5) . . ?
S7 Cu6 Cu2 143.20(6) . . ?
S13 Cu6 Cu2 65.69(5) . . ?
I2 Cu6 Cu2 111.90(3) . . ?
S4 Cu6 Cu7 95.18(5) . . ?
S7 Cu6 Cu7 51.17(5) . . ?
S13 Cu6 Cu7 79.32(5) . . ?
I2 Cu6 Cu7 146.34(4) . . ?
Cu2 Cu6 Cu7 100.08(4) . . ?
S4 Cu6 Cu5 103.18(5) . . ?
S7 Cu6 Cu5 152.60(6) . . ?
S13 Cu6 Cu5 54.96(4) . . ?
I2 Cu6 Cu5 59.17(3) . . ?
Cu2 Cu6 Cu5 63.00(3) . . ?
Cu7 Cu6 Cu5 134.28(4) . . ?
S4 Cu6 Cu11 164.31(6) . . ?
S7 Cu6 Cu11 91.65(5) . . ?
S13 Cu6 Cu11 61.02(5) . . ?
I2 Cu6 Cu11 57.27(3) . . ?
Cu2 Cu6 Cu11 118.09(4) . . ?
Cu7 Cu6 Cu11 98.86(4) . . ?
Cu5 Cu6 Cu11 61.75(3) . . ?
S11 Cu7 S7 123.50(7) . . ?
S11 Cu7 S3 120.07(7) . . ?
S7 Cu7 S3 113.97(7) . . ?
S11 Cu7 Cu3 94.20(5) . . ?
S7 Cu7 Cu3 130.02(6) . . ?
S3 Cu7 Cu3 56.75(5) . . ?
S11 Cu7 Cu10 57.96(5) . . ?
S7 Cu7 Cu10 94.03(6) . . ?
S3 Cu7 Cu10 135.23(6) . . ?
Cu3 Cu7 Cu10 78.48(3) . . ?
S11 Cu7 Cu6 135.45(6) . . ?
S7 Cu7 Cu6 55.42(5) . . ?
S3 Cu7 Cu6 90.10(5) . . ?
Cu3 Cu7 Cu6 74.84(3) . . ?
Cu10 Cu7 Cu6 77.50(3) . . ?
S10 Cu8 S12 116.14(7) . . ?
S10 Cu8 I3 120.41(6) . . ?
S12 Cu8 I3 117.90(5) . . ?
S10 Cu8 Cu1 53.87(5) . . ?
S12 Cu8 Cu1 102.40(6) . . ?
I3 Cu8 Cu1 130.59(4) . . ?
S10 Cu8 Cu3 106.98(6) . . ?
S12 Cu8 Cu3 51.32(5) . . ?
I3 Cu8 Cu3 125.54(4) . . ?
Cu1 Cu8 Cu3 61.01(3) . . ?
S10 Cu8 Cu9 91.93(5) . . ?
S12 Cu8 Cu9 142.60(6) . . ?
I3 Cu8 Cu9 57.11(3) . . ?
Cu1 Cu8 Cu9 73.58(3) . . ?
Cu3 Cu8 Cu9 98.73(4) . . ?
S10 Cu8 Cu10 146.65(6) . . ?
S12 Cu8 Cu10 87.58(5) . . ?
I3 Cu8 Cu10 57.20(3) . . ?
Cu1 Cu8 Cu10 100.24(4) . . ?
Cu3 Cu8 Cu10 68.56(3) . . ?
Cu9 Cu8 Cu10 57.75(3) . . ?
S6 Cu9 S9 107.22(7) . . ?
S6 Cu9 S13 110.78(6) . . ?
S9 Cu9 S13 118.49(6) . . ?
S6 Cu9 Cu4 95.14(5) . . ?
S9 Cu9 Cu4 53.44(5) . . ?
S13 Cu9 Cu4 76.43(5) . . ?
S6 Cu9 I3 116.43(5) . . ?
S9 Cu9 I3 102.23(5) . . ?
S13 Cu9 I3 101.78(5) . . ?
Cu4 Cu9 I3 145.99(4) . . ?
S6 Cu9 Cu11 52.95(5) . . ?
S9 Cu9 Cu11 148.64(6) . . ?
S13 Cu9 Cu11 61.34(4) . . ?
Cu4 Cu9 Cu11 100.38(4) . . ?
I3 Cu9 Cu11 108.49(3) . . ?
S6 Cu9 Cu10 102.66(5) . . ?
S9 Cu9 Cu10 149.57(5) . . ?
S13 Cu9 Cu10 53.20(4) . . ?
Cu4 Cu9 Cu10 129.63(4) . . ?
I3 Cu9 Cu10 58.13(2) . . ?
Cu11 Cu9 Cu10 58.81(3) . . ?
S6 Cu9 Cu8 164.22(6) . . ?
S9 Cu9 Cu8 88.16(5) . . ?
S13 Cu9 Cu8 62.72(4) . . ?
Cu4 Cu9 Cu8 96.97(4) . . ?
I3 Cu9 Cu8 54.91(3) . . ?
Cu11 Cu9 Cu8 114.56(4) . . ?
Cu10 Cu9 Cu8 61.71(3) . . ?
S8 Cu10 S11 107.10(7) . . ?
S8 Cu10 S13 111.16(6) . . ?
S11 Cu10 S13 121.18(7) . . ?
S8 Cu10 Cu7 94.05(5) . . ?
S11 Cu10 Cu7 52.41(5) . . ?
S13 Cu10 Cu7 81.65(5) . . ?
S8 Cu10 I3 114.62(6) . . ?
S11 Cu10 I3 100.79(5) . . ?
S13 Cu10 I3 101.76(5) . . ?
Cu7 Cu10 I3 146.77(4) . . ?
S8 Cu10 Cu11 52.78(5) . . ?
S11 Cu10 Cu11 150.21(5) . . ?
S13 Cu10 Cu11 61.53(4) . . ?
Cu7 Cu10 Cu11 102.95(4) . . ?
I3 Cu10 Cu11 107.67(4) . . ?
S8 Cu10 Cu9 101.39(6) . . ?
S11 Cu10 Cu9 149.84(5) . . ?
S13 Cu10 Cu9 53.98(5) . . ?
Cu7 Cu10 Cu9 135.62(4) . . ?
I3 Cu10 Cu9 57.34(3) . . ?
Cu11 Cu10 Cu9 58.65(3) . . ?
S8 Cu10 Cu8 161.60(6) . . ?
S11 Cu10 Cu8 90.23(5) . . ?
S13 Cu10 Cu8 62.38(4) . . ?
Cu7 Cu10 Cu8 101.59(4) . . ?
I3 Cu10 Cu8 54.30(2) . . ?
Cu11 Cu10 Cu8 113.37(4) . . ?
Cu9 Cu10 Cu8 60.54(3) . . ?
S8 Cu11 S6 113.21(7) . . ?
S8 Cu11 I2 118.17(5) . . ?
S6 Cu11 I2 116.67(6) . . ?
S8 Cu11 S13 102.90(6) . . ?
S6 Cu11 S13 103.39(6) . . ?
I2 Cu11 S13 98.81(4) . . ?
S8 Cu11 Cu9 104.89(5) . . ?
S6 Cu11 Cu9 53.31(5) . . ?
I2 Cu11 Cu9 133.68(4) . . ?
S13 Cu11 Cu9 53.16(4) . . ?
S8 Cu11 Cu10 53.07(5) . . ?
S6 Cu11 Cu10 106.13(5) . . ?
I2 Cu11 Cu10 133.62(4) . . ?
S13 Cu11 Cu10 52.54(4) . . ?
Cu9 Cu11 Cu10 62.54(3) . . ?
S8 Cu11 Cu6 91.87(6) . . ?
S6 Cu11 Cu6 149.43(6) . . ?
I2 Cu11 Cu6 59.76(3) . . ?
S13 Cu11 Cu6 51.81(4) . . ?
Cu9 Cu11 Cu6 104.96(4) . . ?
Cu10 Cu11 Cu6 74.41(4) . . ?
S8 Cu11 Cu5 148.38(6) . . ?
S6 Cu11 Cu5 92.81(5) . . ?
I2 Cu11 Cu5 58.78(3) . . ?
S13 Cu11 Cu5 51.46(4) . . ?
Cu9 Cu11 Cu5 75.77(3) . . ?
Cu10 Cu11 Cu5 103.94(4) . . ?
Cu6 Cu11 Cu5 58.46(3) . . ?
Cu2 I1 Cu1 68.48(3) . . ?
Cu2 I1 Cu3 61.67(3) . . ?
Cu1 I1 Cu3 64.12(3) . . ?
Cu11 I2 Cu5 64.49(3) . . ?
Cu11 I2 Cu6 62.97(3) . . ?
Cu5 I2 Cu6 61.26(3) . . ?
Cu8 I3 Cu9 67.98(3) . . ?
Cu8 I3 Cu10 68.50(3) . . ?
Cu9 I3 Cu10 64.53(3) . . ?
C1 N1 C6 122.9(5) . . ?
C1 N1 C2 122.8(6) . . ?
C6 N1 C2 114.3(5) . . ?
C10 N2 C11 121.7(7) . . ?
C10 N2 C15 123.2(7) . . ?
C11 N2 C15 115.0(7) . . ?
C19 N3 C24 119.6(15) . . ?
C19 N3 C20 115.9(14) . . ?
C24 N3 C20 124.4(15) . . ?
C28 N4 C29 119.4(12) . . ?
C28 N4 C33 125.3(14) . . ?
C29 N4 C33 114.7(12) . . ?
C37 N5 C38 122.9(6) . . ?
C37 N5 C42 123.2(6) . . ?
C38 N5 C42 113.8(6) . . ?
C46 N6 C47 122.3(5) . . ?
C46 N6 C51 122.1(5) . . ?
C47 N6 C51 115.4(5) . . ?
C20B N3B C19 120.6(15) . . ?
C20B N3B C24B 113.9(16) . . ?
C19 N3B C24B 125.5(14) . . ?
C28B N4B C29B 122.4(13) . . ?
C28B N4B C33B 116.8(14) . . ?
C29B N4B C33B 117.9(13) . . ?
C1 S1 Cu4 113.8(2) . . ?
C1 S1 Cu1 103.3(2) . . ?
Cu4 S1 Cu1 69.44(5) . . ?
C1 S2 Cu5 109.6(2) . . ?
C1 S2 Cu2 100.6(2) . . ?
Cu5 S2 Cu2 78.04(5) . . ?
C10 S3 Cu7 101.4(2) . . ?
C10 S3 Cu3 113.0(2) . . ?
Cu7 S3 Cu3 69.51(6) . . ?
C10 S4 Cu2 108.8(2) . . ?
C10 S4 Cu6 100.4(2) . . ?
Cu2 S4 Cu6 73.10(6) . . ?
C19 S5 Cu4 112.0(3) . . ?
C19 S5 Cu5 104.3(3) . . ?
Cu4 S5 Cu5 70.10(6) . . ?
C19 S6 Cu11 97.7(3) . . ?
C19 S6 Cu9 110.2(2) . . ?
Cu11 S6 Cu9 73.74(6) . . ?
C28 S7 Cu7 105.1(5) . . ?
C28B S7 Cu7 113.5(5) . . ?
C28 S7 Cu6 110.6(5) . . ?
C28B S7 Cu6 95.8(5) . . ?
Cu7 S7 Cu6 73.41(5) . . ?
C28B S8 Cu11 90.2(4) . . ?
C28 S8 Cu11 107.2(4) . . ?
C28B S8 Cu10 111.9(6) . . ?
C28 S8 Cu10 107.2(5) . . ?
Cu11 S8 Cu10 74.15(5) . . ?
C37 S9 Cu4 110.9(2) . . ?
C37 S9 Cu9 107.8(2) . . ?
Cu4 S9 Cu9 69.61(5) . . ?
C37 S10 Cu8 99.8(2) . . ?
C37 S10 Cu1 109.8(2) . . ?
Cu8 S10 Cu1 73.00(6) . . ?
C46 S11 Cu7 112.3(2) . . ?
C46 S11 Cu10 104.4(2) . . ?
Cu7 S11 Cu10 69.63(5) . . ?
C46 S12 Cu8 100.9(2) . . ?
C46 S12 Cu3 110.4(2) . . ?
Cu8 S12 Cu3 78.61(6) . . ?
Cu6 S13 Cu3 86.06(6) . . ?
Cu6 S13 Cu5 70.47(5) . . ?
Cu3 S13 Cu5 129.13(7) . . ?
Cu6 S13 Cu10 89.24(6) . . ?
Cu3 S13 Cu10 87.59(6) . . ?
Cu5 S13 Cu10 134.35(7) . . ?
Cu6 S13 Cu1 132.31(7) . . ?
Cu3 S13 Cu1 72.94(5) . . ?
Cu5 S13 Cu1 90.22(6) . . ?
Cu10 S13 Cu1 130.59(7) . . ?
Cu6 S13 Cu9 132.66(7) . . ?
Cu3 S13 Cu9 134.53(7) . . ?
Cu5 S13 Cu9 91.19(6) . . ?
Cu10 S13 Cu9 72.82(5) . . ?
Cu1 S13 Cu9 89.14(6) . . ?
Cu6 S13 Cu11 67.18(5) . . ?
Cu3 S13 Cu11 141.56(7) . . ?
Cu5 S13 Cu11 68.51(5) . . ?
Cu10 S13 Cu11 65.94(4) . . ?
Cu1 S13 Cu11 145.49(7) . . ?
Cu9 S13 Cu11 65.50(5) . . ?
Cu6 S13 Cu2 63.11(4) . . ?
Cu3 S13 Cu2 62.48(4) . . ?
Cu5 S13 Cu2 66.65(4) . . ?
Cu10 S13 Cu2 139.09(7) . . ?
Cu1 S13 Cu2 69.22(5) . . ?
Cu9 S13 Cu2 148.08(7) . . ?
Cu11 S13 Cu2 121.06(6) . . ?

loop_
_geom_bond_atom_site_label_1
_geom_bond_atom_site_label_2
_geom_bond_distance
_geom_bond_site_symmetry_2
_geom_bond_publ_flag
C1 N1 1.322(8) . ?
C1 S1 1.730(7) . ?
C1 S2 1.743(6) . ?
C2 N1 1.485(8) . ?
C2 C3 1.519(12) . ?
C3 C4 1.518(11) . ?
C4 C5 1.490(16) . ?
C6 N1 1.467(9) . ?
C6 C7 1.528(10) . ?
C7 C8 1.509(10) . ?
C8 C9 1.505(11) . ?
C10 N2 1.328(9) . ?
C10 S3 1.729(7) . ?
C10 S4 1.735(7) . ?
C11 N2 1.473(10) . ?
C11 C12 1.517(17) . ?
C12 C13 1.514(10) . ?
C13 C14 1.535(10) . ?
C15 N2 1.491(11) . ?
C15 C16 1.529(16) . ?
C16 C17 1.532(15) . ?
C17 C18 1.44(2) . ?
C19 N3 1.357(17) . ?
C19 N3B 1.385(17) . ?
C19 S6 1.730(8) . ?
C19 S5 1.732(7) . ?
C20 C21 1.533(10) . ?
C20 N3 1.56(3) . ?
C21 C22 1.530(10) . ?
C22 C23 1.554(10) . ?
C24 N3 1.47(2) . ?
C24 C25 1.511(10) . ?
C25 C26 1.515(10) . ?
C26 C27 1.518(10) . ?
C28 N4 1.303(17) . ?
C28 S7 1.715(19) . ?
C28 S8 1.766(19) . ?
C29 N4 1.493(11) . ?
C29 C30 1.523(10) . ?
C30 C31 1.520(10) . ?
C31 C32 1.519(10) . ?
C33 C34 1.498(10) . ?
C33 N4 1.498(11) . ?
C34 C35 1.512(10) . ?
C35 C36 1.537(10) . ?
C37 N5 1.330(8) . ?
C37 S9 1.735(7) . ?
C37 S10 1.739(7) . ?
C38 N5 1.458(10) . ?
C38 C39 1.539(11) . ?
C39 C40 1.522(13) . ?
C40 C41 1.646(16) . ?
C42 N5 1.487(9) . ?
C42 C43 1.519(12) . ?
C43 C44 1.530(11) . ?
C44 C45 1.540(15) . ?
C46 N6 1.320(8) . ?
C46 S11 1.740(6) . ?
C46 S12 1.743(6) . ?
C47 N6 1.474(7) . ?
C47 C48 1.540(11) . ?
C48 C49 1.495(10) . ?
C49 C50 1.492(12) . ?
C51 N6 1.480(8) . ?
C51 C52 1.519(10) . ?
C52 C53 1.501(11) . ?
C53 C54 1.512(12) . ?
C20B N3B 1.35(2) . ?
C20B C21B 1.513(10) . ?
C21B C22B 1.528(10) . ?
C22B C23B 1.539(10) . ?
C24B N3B 1.50(2) . ?
C24B C25B 1.513(10) . ?
C25B C26B 1.515(10) . ?
C26B C27B 1.528(10) . ?
C28B N4B 1.395(19) . ?
C28B S8 1.719(18) . ?
C28B S7 1.78(2) . ?
C29B C30B 1.504(9) . ?
C29B N4B 1.505(11) . ?
C30B C31B 1.496(10) . ?
C31B C32B 1.502(10) . ?
C33B C34B 1.497(10) . ?
C33B N4B 1.514(11) . ?
C34B C35B 1.512(10) . ?
C35B C36B 1.516(10) . ?
Cu1 S10 2.3011(17) . ?
Cu1 S1 2.3775(17) . ?
Cu1 S13 2.4244(17) . ?
Cu1 Cu4 2.6363(12) . ?
Cu1 I1 2.7008(10) . ?
Cu1 Cu8 2.7246(12) . ?
Cu1 Cu3 2.8690(12) . ?
Cu1 Cu2 2.9865(12) . ?
Cu2 S4 2.2578(19) . ?
Cu2 S2 2.2958(17) . ?
Cu2 I1 2.6049(9) . ?
Cu2 Cu3 2.7226(11) . ?
Cu2 Cu6 2.7452(12) . ?
Cu2 S13 2.8050(18) . ?
Cu2 Cu5 2.8844(13) . ?
Cu3 S12 2.3235(17) . ?
Cu3 S3 2.3476(19) . ?
Cu3 S13 2.4024(18) . ?
Cu3 Cu7 2.6296(11) . ?
Cu3 I1 2.7043(9) . ?
Cu3 Cu8 2.9179(13) . ?
Cu4 S5 2.2438(17) . ?
Cu4 S1 2.2471(18) . ?
Cu4 S9 2.2579(18) . ?
Cu4 Cu9 2.6347(11) . ?
Cu4 Cu5 2.6524(12) . ?
Cu5 S2 2.2853(18) . ?
Cu5 S5 2.371(2) . ?
Cu5 S13 2.4106(17) . ?
Cu5 I2 2.7175(9) . ?
Cu5 Cu6 2.7747(12) . ?
Cu5 Cu11 2.8678(12) . ?
Cu6 S4 2.3503(19) . ?
Cu6 S7 2.3705(17) . ?
Cu6 S13 2.3988(17) . ?
Cu6 I2 2.7285(10) . ?
Cu6 Cu7 2.7592(12) . ?
Cu6 Cu11 2.8133(13) . ?
Cu7 S11 2.2284(17) . ?
Cu7 S7 2.2429(18) . ?
Cu7 S3 2.264(2) . ?
Cu7 Cu10 2.6363(12) . ?
Cu8 S10 2.2790(18) . ?
Cu8 S12 2.2828(19) . ?
Cu8 I3 2.6139(10) . ?
Cu8 Cu9 2.9613(13) . ?
Cu8 Cu10 2.9950(12) . ?
Cu9 S6 2.3128(18) . ?
Cu9 S9 2.3560(17) . ?
Cu9 S13 2.4352(19) . ?
Cu9 I3 2.6823(9) . ?
Cu9 Cu11 2.7688(12) . ?
Cu9 Cu10 2.8766(12) . ?
Cu10 S8 2.3045(17) . ?
Cu10 S11 2.3839(18) . ?
Cu10 S13 2.4109(17) . ?
Cu10 I3 2.7059(9) . ?
Cu10 Cu11 2.7733(12) . ?
Cu11 S8 2.2956(19) . ?
Cu11 S6 2.302(2) . ?
Cu11 I2 2.6569(10) . ?
Cu11 S13 2.6700(17) . ?
